data_7219660
loop_
_publ_author_name
'Ahmed, Basil Mohammed'
'Mezei, Gellert'

_publ_section_title
;
 Green Protection of Pyrazole, Thermal Isomerization and Deprotection of
 Tetrahydropyranylpyrazoles, and High-Yield, One-Pot Synthesis of
 3(5)-Alkylpyrazoles
;
_journal_name_full 'RSC Adv.'
_journal_paper_doi 10.1039/C5RA00837A
_journal_year 2015
_chemical_formula_sum 'C12 H20 N4 O'
_chemical_formula_weight 236.32
_chemical_name_systematic 1,6-bis(pyrazol-3(5)-yl)hexane
_space_group_crystal_system triclinic
_space_group_IT_number 2
_space_group_name_Hall '-P 1'
_space_group_name_H-M_alt 'P -1'
_symmetry_space_group_name_Hall '-P 1'
_symmetry_space_group_name_H-M 'P -1'
_atom_sites_solution_hydrogens mixed
_audit_creation_method SHELXL-2013
_audit_update_record
;
2014-12-18 deposited with the CCDC.
2015-02-24 downloaded from the CCDC.
;
_cell_angle_alpha 107.833(3)
_cell_angle_beta 93.710(4)
_cell_angle_gamma 114.352(3)
_cell_formula_units_Z 2
_cell_length_a 8.8013(4)
_cell_length_b 9.2025(4)
_cell_length_c 10.1004(5)
_cell_measurement_reflns_used 4164
_cell_measurement_temperature 297(2)
_cell_measurement_theta_max 24.04
_cell_measurement_theta_min 2.61
_cell_volume 692.06(6)
_computing_cell_refinement 'Bruker SAINT'
_computing_data_collection 'Bruker APEX2'
_computing_data_reduction 'Bruker SAINT'
_computing_molecular_graphics 'Bruker SHELXTL'
_computing_publication_material 'Bruker SHELXTL'
_computing_structure_refinement 'SHELXL-97 (Sheldrick, 2008)'
_computing_structure_solution 'SHELXS-97 (Sheldrick, 2008)'
_diffrn_ambient_temperature 297(2)
_diffrn_measured_fraction_theta_full 0.876
_diffrn_measured_fraction_theta_max 1.000
_diffrn_measurement_device_type 'Bruker APEX-II CCD'
_diffrn_measurement_method '\f and \w scans'
_diffrn_radiation_type MoK\a
_diffrn_radiation_wavelength 0.71073
_diffrn_reflns_av_R_equivalents 0.0697
_diffrn_reflns_av_unetI/netI 0.0356
_diffrn_reflns_Laue_measured_fraction_full 0.876
_diffrn_reflns_Laue_measured_fraction_max 1.000
_diffrn_reflns_limit_h_max 10
_diffrn_reflns_limit_h_min -10
_diffrn_reflns_limit_k_max 10
_diffrn_reflns_limit_k_min -10
_diffrn_reflns_limit_l_max 11
_diffrn_reflns_limit_l_min -11
_diffrn_reflns_number 13883
_diffrn_reflns_point_group_measured_fraction_full 0.876
_diffrn_reflns_point_group_measured_fraction_max 1.000
_diffrn_reflns_theta_full 25.242
_diffrn_reflns_theta_max 24.119
_diffrn_reflns_theta_min 2.604
_exptl_absorpt_coefficient_mu 0.076
_exptl_absorpt_correction_T_max 0.7450
_exptl_absorpt_correction_T_min 0.6733
_exptl_absorpt_correction_type multi-scan
_exptl_crystal_colour colorless
_exptl_crystal_density_diffrn 1.134
_exptl_crystal_description prism
_exptl_crystal_F_000 256
_exptl_crystal_recrystallization_method 'Re-crystallisation from solvent: water, methanol'
_exptl_crystal_size_max 0.40
_exptl_crystal_size_mid 0.15
_exptl_crystal_size_min 0.07
_refine_diff_density_max 0.128
_refine_diff_density_min -0.185
_refine_diff_density_rms 0.034
_refine_ls_extinction_method none
_refine_ls_goodness_of_fit_ref 0.955
_refine_ls_hydrogen_treatment mixed
_refine_ls_matrix_type full
_refine_ls_number_parameters 160
_refine_ls_number_reflns 2194
_refine_ls_number_restraints 2
_refine_ls_restrained_S_all 0.956
_refine_ls_R_factor_all 0.0835
_refine_ls_R_factor_gt 0.0473
_refine_ls_shift/su_max 0.000
_refine_ls_shift/su_mean 0.000
_refine_ls_structure_factor_coef Fsqd
_refine_ls_weighting_details
;
 w=1/[\s^2^(Fo^2^)+(0.1000P)^2^]
 where P=(Fo^2^+2Fc^2^)/3
;
_refine_ls_weighting_scheme calc
_refine_ls_wR_factor_gt 0.1275
_refine_ls_wR_factor_ref 0.1577
_reflns_Friedel_coverage 0.000
_reflns_number_gt 1433
_reflns_number_total 2194
_reflns_threshold_expression 'I > 2\s(I)'
_cod_data_source_file c5ra00837a2.cif
_cod_data_source_block 1,6-bis(pyrazol-3-yl)hexane-hydrate
_cod_database_code 7219660
_shelx_space_group_comment
;
The symmetry employed for this shelxl refinement is uniquely defined
by the following loop, which should always be used as a source of
symmetry information in preference to the above space-group names.
They are only intended as comments.
;
_shelxl_version_number 2013-2

loop_
_space_group_symop_operation_xyz
'x, y, z'
'-x, -y, -z'

loop_
_atom_site_label
_atom_site_type_symbol
_atom_site_fract_x
_atom_site_fract_y
_atom_site_fract_z
_atom_site_U_iso_or_equiv
_atom_site_adp_type
_atom_site_occupancy
_atom_site_site_symmetry_order
_atom_site_calc_flag
_atom_site_refinement_flags_posn
_atom_site_refinement_flags_adp
O1 O 0.0154(2) 0.7476(2) 0.48294(17) 0.0585(5) Uani 1 1 d D .
H1O H 0.084(3) 0.827(3) 0.456(2) 0.070 Uiso 1 1 d D U
H2O H -0.011(3) 0.656(3) 0.415(2) 0.070 Uiso 1 1 d D U
N1 N 0.0860(3) -0.4385(2) 0.7495(2) 0.0610(6) Uani 1 1 d . .
N2 N 0.1011(2) -0.2897(2) 0.74103(19) 0.0530(5) Uani 1 1 d . .
H2N H 0.0870 -0.2748 0.6620 0.064 Uiso 1 1 calc R U
N3 N 0.7708(2) 0.8446(2) 0.59795(19) 0.0533(5) Uani 1 1 d . .
H3N H 0.8466 0.8148 0.5678 0.064 Uiso 1 1 calc R U
N4 N 0.7567(3) 0.9808(2) 0.5864(2) 0.0587(6) Uani 1 1 d . .
C1 C 0.1181(4) -0.4075(4) 0.8871(3) 0.0774(9) Uani 1 1 d . .
H1 H 0.1175 -0.4872 0.9259 0.093 Uiso 1 1 calc R U
C2 C 0.1524(4) -0.2425(3) 0.9658(3) 0.0750(8) Uani 1 1 d . .
H2 H 0.1785 -0.1911 1.0647 0.090 Uiso 1 1 calc R U
C3 C 0.1403(3) -0.1685(3) 0.8690(2) 0.0506(6) Uani 1 1 d . .
C4 C 0.1665(3) 0.0069(3) 0.8846(2) 0.0573(7) Uani 1 1 d . .
H4B H 0.1838 0.0726 0.9847 0.069 Uiso 1 1 calc R U
H4A H 0.0638 -0.0016 0.8342 0.069 Uiso 1 1 calc R U
C5 C 0.3181(3) 0.1027(3) 0.8282(3) 0.0553(6) Uani 1 1 d . .
H5B H 0.4223 0.1258 0.8880 0.066 Uiso 1 1 calc R U
H5A H 0.3095 0.0289 0.7329 0.066 Uiso 1 1 calc R U
C6 C 0.3327(3) 0.2700(3) 0.8224(2) 0.0547(6) Uani 1 1 d . .
H6A H 0.3417 0.3445 0.9175 0.066 Uiso 1 1 calc R U
H6B H 0.2292 0.2476 0.7620 0.066 Uiso 1 1 calc R U
C7 C 0.4852(3) 0.3617(3) 0.7662(2) 0.0539(6) Uani 1 1 d . .
H7B H 0.5888 0.3926 0.8315 0.065 Uiso 1 1 calc R U
H7A H 0.4814 0.2829 0.6751 0.065 Uiso 1 1 calc R U
C8 C 0.4949(3) 0.5216(3) 0.7468(2) 0.0516(6) Uani 1 1 d . .
H8A H 0.3905 0.4919 0.6831 0.062 Uiso 1 1 calc R U
H8B H 0.5024 0.6024 0.8382 0.062 Uiso 1 1 calc R U
C9 C 0.6459(3) 0.6068(3) 0.6869(3) 0.0579(6) Uani 1 1 d . .
H9B H 0.7502 0.6403 0.7526 0.070 Uiso 1 1 calc R U
H9A H 0.6408 0.5241 0.5976 0.070 Uiso 1 1 calc R U
C10 C 0.6543(3) 0.7607(3) 0.6613(2) 0.0498(6) Uani 1 1 d . .
C11 C 0.5593(3) 0.8474(3) 0.6925(3) 0.0665(7) Uani 1 1 d . .
H11 H 0.4674 0.8213 0.7369 0.080 Uiso 1 1 calc R U
C12 C 0.6271(4) 0.9813(3) 0.6449(3) 0.0663(7) Uani 1 1 d . .
H12 H 0.5867 1.0618 0.6529 0.080 Uiso 1 1 calc R U

loop_
_atom_site_aniso_label
_atom_site_aniso_U_11
_atom_site_aniso_U_22
_atom_site_aniso_U_33
_atom_site_aniso_U_23
_atom_site_aniso_U_13
_atom_site_aniso_U_12
O1 0.0722(12) 0.0425(10) 0.0636(11) 0.0228(8) 0.0257(9) 0.0247(9)
N1 0.0702(14) 0.0431(12) 0.0740(14) 0.0271(10) 0.0256(11) 0.0242(10)
N2 0.0602(12) 0.0438(11) 0.0571(12) 0.0245(10) 0.0183(9) 0.0204(10)
N3 0.0541(12) 0.0453(12) 0.0674(12) 0.0251(10) 0.0216(9) 0.0246(10)
N4 0.0727(14) 0.0441(12) 0.0667(13) 0.0263(10) 0.0216(11) 0.0283(11)
C1 0.116(2) 0.0613(18) 0.0762(19) 0.0412(15) 0.0345(17) 0.0461(17)
C2 0.114(2) 0.0573(17) 0.0573(15) 0.0263(14) 0.0230(15) 0.0376(16)
C3 0.0532(14) 0.0413(13) 0.0538(13) 0.0170(11) 0.0181(11) 0.0178(11)
C4 0.0639(16) 0.0441(14) 0.0623(14) 0.0193(12) 0.0233(12) 0.0219(12)
C5 0.0574(15) 0.0426(14) 0.0668(14) 0.0227(12) 0.0200(12) 0.0207(12)
C6 0.0615(15) 0.0430(13) 0.0594(14) 0.0208(11) 0.0152(12) 0.0217(12)
C7 0.0578(15) 0.0411(13) 0.0639(14) 0.0229(11) 0.0158(12) 0.0207(11)
C8 0.0569(14) 0.0414(13) 0.0576(13) 0.0209(11) 0.0167(11) 0.0210(11)
C9 0.0585(15) 0.0456(14) 0.0751(16) 0.0267(12) 0.0203(12) 0.0245(12)
C10 0.0495(14) 0.0409(13) 0.0618(14) 0.0226(11) 0.0188(11) 0.0194(11)
C11 0.0715(17) 0.0579(16) 0.0931(19) 0.0413(15) 0.0417(15) 0.0374(14)
C12 0.0790(19) 0.0556(16) 0.0836(18) 0.0316(14) 0.0321(15) 0.0419(14)

loop_
_atom_type_symbol
_atom_type_description
_atom_type_scat_dispersion_real
_atom_type_scat_dispersion_imag
_atom_type_scat_source
C C 0.0033 0.0016 'International Tables Vol C Tables 4.2.6.8 and 6.1.1.4'
H H 0.0000 0.0000 'International Tables Vol C Tables 4.2.6.8 and 6.1.1.4'
N N 0.0061 0.0033 'International Tables Vol C Tables 4.2.6.8 and 6.1.1.4'
O O 0.0106 0.0060 'International Tables Vol C Tables 4.2.6.8 and 6.1.1.4'

loop_
_geom_angle_atom_site_label_1
_geom_angle_atom_site_label_2
_geom_angle_atom_site_label_3
_geom_angle
H1O O1 H2O 104(2)
C1 N1 N2 104.72(19)
C3 N2 N1 112.37(18)
C3 N2 H2N 123.8
N1 N2 H2N 123.8
C10 N3 N4 112.91(19)
C10 N3 H3N 123.5
N4 N3 H3N 123.5
C12 N4 N3 104.23(19)
N1 C1 C2 111.2(2)
N1 C1 H1 124.4
C2 C1 H1 124.4
C1 C2 C3 106.0(2)
C1 C2 H2 127.0
C3 C2 H2 127.0
N2 C3 C2 105.7(2)
N2 C3 C4 121.4(2)
C2 C3 C4 132.9(2)
C3 C4 C5 113.51(19)
C3 C4 H4B 108.9
C5 C4 H4B 108.9
C3 C4 H4A 108.9
C5 C4 H4A 108.9
H4B C4 H4A 107.7
C6 C5 C4 114.74(19)
C6 C5 H5B 108.6
C4 C5 H5B 108.6
C6 C5 H5A 108.6
C4 C5 H5A 108.6
H5B C5 H5A 107.6
C5 C6 C7 113.17(19)
C5 C6 H6A 108.9
C7 C6 H6A 108.9
C5 C6 H6B 108.9
C7 C6 H6B 108.9
H6A C6 H6B 107.8
C8 C7 C6 114.53(19)
C8 C7 H7B 108.6
C6 C7 H7B 108.6
C8 C7 H7A 108.6
C6 C7 H7A 108.6
H7B C7 H7A 107.6
C9 C8 C7 112.97(18)
C9 C8 H8A 109.0
C7 C8 H8A 109.0
C9 C8 H8B 109.0
C7 C8 H8B 109.0
H8A C8 H8B 107.8
C10 C9 C8 113.98(19)
C10 C9 H9B 108.8
C8 C9 H9B 108.8
C10 C9 H9A 108.8
C8 C9 H9A 108.8
H9B C9 H9A 107.7
N3 C10 C11 105.5(2)
N3 C10 C9 122.5(2)
C11 C10 C9 132.0(2)
C10 C11 C12 106.1(2)
C10 C11 H11 127.0
C12 C11 H11 127.0
N4 C12 C11 111.3(2)
N4 C12 H12 124.3
C11 C12 H12 124.3

loop_
_geom_bond_atom_site_label_1
_geom_bond_atom_site_label_2
_geom_bond_distance
O1 H1O 0.867(17)
O1 H2O 0.839(16)
N1 C1 1.317(3)
N1 N2 1.350(2)
N2 C3 1.332(3)
N2 H2N 0.8600
N3 C10 1.338(3)
N3 N4 1.347(2)
N3 H3N 0.8600
N4 C12 1.319(3)
C1 C2 1.371(4)
C1 H1 0.9300
C2 C3 1.373(3)
C2 H2 0.9300
C3 C4 1.488(3)
C4 C5 1.523(3)
C4 H4B 0.9700
C4 H4A 0.9700
C5 C6 1.510(3)
C5 H5B 0.9700
C5 H5A 0.9700
C6 C7 1.514(3)
C6 H6A 0.9700
C6 H6B 0.9700
C7 C8 1.512(3)
C7 H7B 0.9700
C7 H7A 0.9700
C8 C9 1.511(3)
C8 H8A 0.9700
C8 H8B 0.9700
C9 C10 1.489(3)
C9 H9B 0.9700
C9 H9A 0.9700
C10 C11 1.366(3)
C11 C12 1.379(3)
C11 H11 0.9300
C12 H12 0.9300

loop_
_geom_torsion_atom_site_label_1
_geom_torsion_atom_site_label_2
_geom_torsion_atom_site_label_3
_geom_torsion_atom_site_label_4
_geom_torsion
C1 N1 N2 C3 -0.4(3)
C10 N3 N4 C12 0.1(3)
N2 N1 C1 C2 0.3(3)
N1 C1 C2 C3 0.0(3)
N1 N2 C3 C2 0.4(3)
N1 N2 C3 C4 178.74(19)
C1 C2 C3 N2 -0.2(3)
C1 C2 C3 C4 -178.3(3)
N2 C3 C4 C5 -63.6(3)
C2 C3 C4 C5 114.2(3)
C3 C4 C5 C6 171.40(19)
C4 C5 C6 C7 179.82(19)
C5 C6 C7 C8 174.85(18)
C6 C7 C8 C9 -178.49(19)
C7 C8 C9 C10 177.67(19)
N4 N3 C10 C11 0.0(3)
N4 N3 C10 C9 -179.49(19)
C8 C9 C10 N3 -174.4(2)
C8 C9 C10 C11 6.2(4)
N3 C10 C11 C12 -0.2(3)
C9 C10 C11 C12 179.3(2)
N3 N4 C12 C11 -0.2(3)
C10 C11 C12 N4 0.2(3)
